data_4318963
loop_
_publ_author_name
'Jeffrey J. Moore'
'John J. Nash'
'Phillip E. Fanwick'
'David R. McMillin'

_publ_contact_author_address
;    Department of Chemistry
     Purdue University
     W. Lafayette
     IN 47907
     USA
;
_publ_contact_author_email fanwick@.xray.chem.purdue.edu
_publ_contact_author_fax 1(765)4940239
_publ_contact_author_name 'Phillip E. Fanwick'
_publ_contact_author_phone 1(765)4944572
_publ_section_title
;
 A Superior Polypyridine Ligand for Platinum(II) Lumaphors. Methyl
 Substituents with a Large Stereoelectronic Influence
;
_journal_name_full 'Inorganic Chemistry'
_journal_page_first 6387
_journal_page_last 6396
_journal_paper_doi 10.1021/ic025922c
_journal_volume 41
_journal_year 2002
_chemical_formula_moiety 'C19 H15 Cl1 N3 Pt1,C1 F3 O3 S1'
_chemical_formula_sum 'C20 H15 Cl F3 N3 O3 Pt S'
_chemical_formula_weight 664.96
_chemical_name_systematic ' ?'
_space_group_IT_number 14
_symmetry_cell_setting monoclinic
_symmetry_space_group_name_Hall '-P 2yn'
_symmetry_space_group_name_H-M 'P 1 21/n 1'
_atom_type_scat_source 'International Tables for Crystallography (Vol C)'
_audit_creation_date 18-03-02
_audit_creation_method from_MolEN_and_SHELXL
_cell_angle_alpha 90.00
_cell_angle_beta 96.5965(19)
_cell_angle_gamma 90.00
_cell_formula_units_Z 4
_cell_length_a 7.4316(3)
_cell_length_b 13.6633(7)
_cell_length_c 20.1448(12)
_cell_measurement_reflns_used 21386
_cell_measurement_temperature 150
_cell_measurement_theta_max 27
_cell_measurement_theta_min 2
_cell_volume 2031.96(18)
_computing_cell_refinement DENZO/SCALEPACK_(Otwinowski,_1996)
_computing_data_collection Collect_(Nonius,_1998)
_computing_data_reduction DENZO/SCALEPACK_(Otwinowski,_1996)
_computing_molecular_graphics
;
    ORTEP (Johnson, 1976)
    PLUTON (Spek, 1991)
;
_computing_publication_material CIF_VAX_MolEN_(Fair,_1990)
_computing_structure_refinement SHELX97_(Sheldrick,_1997)
_computing_structure_solution PATTY_(DIRDIF99,_Beurskins,_1999)
_diffrn_ambient_temperature 150
_diffrn_measured_fraction_theta_full 0.9934
_diffrn_measured_fraction_theta_max 0.9934
_diffrn_measurement_device_type Nonius_KappaCCD
_diffrn_radiation_type MO-K\a
_diffrn_radiation_wavelength 0.71073
_diffrn_reflns_av_R_equivalents 0.106
_diffrn_reflns_limit_h_max 9
_diffrn_reflns_limit_h_min 0
_diffrn_reflns_limit_k_max 17
_diffrn_reflns_limit_k_min 0
_diffrn_reflns_limit_l_max 26
_diffrn_reflns_limit_l_min -26
_diffrn_reflns_number 21386
_diffrn_reflns_theta_full 27.9
_diffrn_reflns_theta_max 27.93
_diffrn_reflns_theta_min 2.52
_exptl_absorpt_coefficient_mu 7.263
_exptl_absorpt_correction_T_max 0.6955
_exptl_absorpt_correction_T_min 0.3244
_exptl_absorpt_correction_type refined_empirical_(Otwinowski_&_Minor,_1996
_exptl_crystal_colour pale_orange
_exptl_crystal_density_diffrn 2.17
_exptl_crystal_description needle
_exptl_crystal_F_000 1272
_exptl_crystal_size_max 0.40
_exptl_crystal_size_mid 0.23
_exptl_crystal_size_min 0.05
_refine_diff_density_max 2.91
_refine_diff_density_min -2.11
_refine_ls_extinction_coef 0.21E-02
_refine_ls_extinction_method SHELXL97_(Sheldrick_1997)
_refine_ls_goodness_of_fit_ref 0.950
_refine_ls_hydrogen_treatment H_atoms_riding
_refine_ls_matrix_type full
_refine_ls_number_parameters 292
_refine_ls_number_reflns 4761
_refine_ls_number_restraints 0
_refine_ls_R_factor_gt 0.053
_refine_ls_shift/su_max 0.000
_refine_ls_structure_factor_coef Fsqd
_refine_ls_weighting_details '1/[\s^2^(Fo^2^)+(0.0552P)^2^+0.0000P] where P=(Fo^2^+2Fc^2^)/3  '
_refine_ls_weighting_scheme calc
_refine_ls_wR_factor_ref 0.113
_reflns_number_gt 3270
_reflns_number_total 4767
_reflns_threshold_expression >2.0\s(I)
_cod_data_source_file ic025922c_s1.cif
_cod_data_source_block PTDMP
_cod_depositor_comments
;
The following automatic conversions were performed:

'_refine_ls_weighting_scheme' value 'calc ' changed to 'calc'
according to the built-in table from CIF Core dictionary named
'cif_core.dic' version 2.4.1 from
2010-06-29.

'_geom_angle_publ_flag' value 'YES' changed to 'yes'
according to the built-in table from CIF Core dictionary named
'cif_core.dic' version 2.4.1 from 2010-06-29 (60
times).

'_geom_bond_publ_flag' value 'YES' changed to 'yes'
according to the built-in table from CIF Core dictionary named
'cif_core.dic' version 2.4.1 from 2010-06-29 (36 times).

Automatic conversion script
Id: cif_fix_values 1646 2011-03-28 12:23:43Z adriana 
;
_cod_original_cell_volume 2032.0(3)
_cod_original_formula_sum 'C20 H15 Cl1 F3 N3 O3 Pt1 S1'
_cod_database_code 4318963

loop_
_symmetry_equiv_pos_as_xyz
'x, y, z'
'-x+1/2, y+1/2, -z+1/2'
'-x, -y, -z'
'x+1/2, -y+1/2, z+1/2'

loop_
_atom_site_aniso_label
_atom_site_aniso_U_11
_atom_site_aniso_U_22
_atom_site_aniso_U_33
_atom_site_aniso_U_12
_atom_site_aniso_U_13
_atom_site_aniso_U_23
Pt 0.0262(2) 0.0299(2) 0.0278(2) 0.00055(19) 0.00088(13) -0.0027(2)
Cl 0.0416(14) 0.0394(14) 0.0316(14) -0.0043(11) 0.0002(11) -0.0105(11)
S 0.0468(14) 0.0315(15) 0.0332(13) 0.0069(11) 0.0078(11) 0.0002(12)
F(1) 0.053(4) 0.124(7) 0.042(4) 0.018(4) -0.002(4) 0.016(4)
F(2) 0.062(5) 0.046(5) 0.132(8) -0.007(4) 0.003(5) 0.036(5)
F(3) 0.047(4) 0.104(6) 0.063(5) 0.022(4) 0.021(3) 0.031(4)
O(1) 0.042(4) 0.042(4) 0.051(5) 0.013(3) 0.008(4) -0.001(4)
O(2) 0.070(6) 0.020(4) 0.094(7) 0.004(3) 0.027(5) -0.010(4)
O(3) 0.066(5) 0.073(6) 0.031(4) 0.017(4) -0.013(4) 0.002(4)
N(1) 0.028(4) 0.046(5) 0.017(4) 0.010(4) -0.004(3) -0.009(4)
N(12) 0.027(4) 0.027(4) 0.040(5) -0.002(3) 0.018(4) 0.006(4)
N(112) 0.026(4) 0.033(5) 0.037(5) -0.001(3) 0.002(4) -0.004(4)
C(1) 0.042(7) 0.061(9) 0.051(8) 0.009(6) -0.008(6) 0.006(6)
C(2) 0.045(6) 0.029(5) 0.027(5) 0.000(4) 0.009(4) 0.001(4)
C(3) 0.036(6) 0.037(6) 0.028(6) -0.002(4) 0.004(4) 0.000(4)
C(4) 0.029(5) 0.044(6) 0.031(6) 0.005(4) 0.001(4) 0.014(5)
C(5) 0.029(5) 0.028(5) 0.048(7) 0.004(4) 0.011(5) 0.004(5)
C(6) 0.032(6) 0.024(5) 0.039(6) -0.003(4) 0.004(5) -0.002(4)
C(7) 0.030(5) 0.029(5) 0.036(6) 0.000(4) -0.006(4) -0.011(5)
C(8) 0.023(5) 0.031(6) 0.043(6) 0.001(4) 0.003(4) 0.000(5)
C(9) 0.031(5) 0.027(5) 0.044(6) 0.007(4) 0.012(5) -0.002(5)
C(10) 0.047(6) 0.045(6) 0.015(5) 0.010(5) -0.001(4) -0.003(4)
C(11) 0.025(5) 0.062(7) 0.063(8) 0.030(5) 0.035(5) 0.049(6)
C(13) 0.031(5) 0.031(5) 0.027(5) 0.003(4) -0.003(4) 0.006(4)
C(14) 0.024(5) 0.025(5) 0.036(6) 0.003(4) 0.005(4) -0.001(4)
C(41) 0.061(7) 0.032(6) 0.031(6) -0.010(5) 0.002(5) 0.006(5)
C(91) 0.060(8) 0.036(6) 0.035(7) -0.008(5) 0.002(5) -0.002(5)
C(111) 0.022(5) 0.044(6) 0.024(5) 0.002(4) 0.006(4) -0.003(5)
C(113) 0.025(5) 0.027(5) 0.034(6) 0.002(4) 0.002(4) -0.002(4)
C(114) 0.030(5) 0.037(6) 0.036(6) -0.002(4) 0.001(5) 0.006(5)
C(115) 0.031(5) 0.033(6) 0.043(7) 0.007(4) 0.005(5) 0.004(5)
C(116) 0.025(5) 0.039(6) 0.035(6) 0.005(4) 0.001(4) 0.005(5)

loop_
_atom_site_label
_atom_site_fract_x
_atom_site_fract_y
_atom_site_fract_z
_atom_site_U_iso_or_equiv
_atom_site_thermal_displace_type
_atom_site_calc_flag
Pt 0.26515(4) 0.00591(3) 0.057034(17) 0.02814(10) Uani ?
Cl 0.3575(3) 0.10123(19) 0.14890(12) 0.0378(7) Uani ?
S 0.9557(3) 0.01163(19) 0.67085(13) 0.0369(7) Uani ?
F(1) 0.9118(9) 0.0686(6) 0.5461(3) 0.074(3) Uani ?
F(2) 1.0657(9) 0.1689(5) 0.6120(4) 0.081(3) Uani ?
F(3) 1.1862(9) 0.0342(6) 0.5835(4) 0.070(3) Uani ?
O(1) 0.7892(9) 0.0621(5) 0.6785(4) 0.045(2) Uani ?
O(2) 0.9377(10) -0.0872(5) 0.6501(4) 0.060(3) Uani ?
O(3) 1.1005(11) 0.0290(6) 0.7230(4) 0.058(3) Uani ?
N(1) 0.1801(10) -0.1112(6) 0.1055(4) 0.031(2) Uani ?
N(12) 0.1923(10) -0.0749(6) -0.0212(4) 0.030(2) Uani ?
N(112) 0.3246(10) 0.0986(6) -0.0158(4) 0.032(2) Uani ?
C(1) 1.0354(15) 0.0739(10) 0.5995(6) 0.052(4) Uani ?
C(2) 0.1734(13) -0.1308(7) 0.1694(5) 0.033(3) Uani ?
C(3) 0.1058(12) -0.2193(7) 0.1916(5) 0.034(3) Uani ?
C(4) 0.0391(12) -0.2933(8) 0.1465(5) 0.035(3) Uani ?
C(5) 0.0479(12) -0.2745(7) 0.0780(5) 0.034(3) Uani ?
C(6) -0.0146(12) -0.3415(7) 0.0239(5) 0.032(3) Uani ?
C(7) -0.0043(12) -0.3182(7) -0.0410(5) 0.032(3) Uani ?
C(8) 0.0664(12) -0.2276(7) -0.0615(5) 0.032(3) Uani ?
C(9) 0.0785(12) -0.1938(7) -0.1273(5) 0.033(3) Uani ?
C(10) 0.1576(13) -0.1004(7) -0.1369(5) 0.036(3) Uani ?
C(11) 0.2128(13) -0.0402(9) -0.0798(6) 0.048(3) Uani ?
C(13) 0.1246(12) -0.1634(7) -0.0089(5) 0.030(3) Uani ?
C(14) 0.1161(11) -0.1848(6) 0.0591(5) 0.028(3) Uani ?
C(41) -0.0376(14) -0.3844(7) 0.1712(5) 0.042(3) Uani ?
C(91) 0.0256(15) -0.2575(7) -0.1864(5) 0.044(4) Uani ?
C(111) 0.2862(12) 0.0562(8) -0.0795(5) 0.030(3) Uani ?
C(113) 0.3996(11) 0.1865(7) -0.0094(5) 0.029(3) Uani ?
C(114) 0.4369(12) 0.2420(7) -0.0638(5) 0.035(3) Uani ?
C(115) 0.3976(12) 0.2046(7) -0.1273(5) 0.036(3) Uani ?
C(116) 0.3227(12) 0.1110(7) -0.1352(5) 0.033(3) Uani ?
H(2) 0.2161 -0.0829 0.2016 0.0400 Uiso calc
H(3) 0.1049 -0.2297 0.2382 0.0400 Uiso calc
H(6) -0.0637 -0.4030 0.0344 0.0380 Uiso calc
H(7) -0.0462 -0.3645 -0.0744 0.0390 Uiso calc
H(10) 0.1736 -0.0783 -0.1806 0.0430 Uiso calc
H(113) 0.4291 0.2125 0.0342 0.0340 Uiso calc
H(114) 0.4891 0.3053 -0.0573 0.0410 Uiso calc
H(115) 0.4211 0.2419 -0.1652 0.0430 Uiso calc
H(116) 0.2963 0.0843 -0.1787 0.0400 Uiso calc
H(41A) -0.1684 -0.3863 0.1574 0.0620 Uiso calc
H(41B) -0.0152 -0.3863 0.2201 0.0620 Uiso calc
H(41C) 0.0200 -0.4411 0.1526 0.0620 Uiso calc
H(91A) 0.0067 -0.2171 -0.2268 0.0660 Uiso calc
H(91B) -0.0867 -0.2923 -0.1803 0.0660 Uiso calc
H(91C) 0.1221 -0.3051 -0.1909 0.0660 Uiso calc

loop_
_geom_angle_atom_site_label_1
_geom_angle_atom_site_label_2
_geom_angle_atom_site_label_3
_geom_angle
_geom_angle_publ_flag
N(12) Pt N(1) 82.4(3) yes
N(12) Pt N(112) 80.3(3) yes
N(1) Pt N(112) 162.7(3) yes
N(12) Pt Cl 178.8(2) yes
N(1) Pt Cl 98.1(2) yes
N(112) Pt Cl 99.2(2) yes
O(2) S O(3) 114.3(5) yes
O(2) S O(1) 115.8(4) yes
O(3) S O(1) 115.1(5) yes
O(2) S C(1) 103.9(6) yes
O(3) S C(1) 102.5(5) yes
O(1) S C(1) 102.8(5) yes
C(2) N(1) C(14) 116.8(9) yes
C(2) N(1) Pt 133.0(7) yes
C(14) N(1) Pt 110.2(6) yes
C(11) N(12) C(13) 125.6(10) yes
C(11) N(12) Pt 118.5(8) yes
C(13) N(12) Pt 115.9(7) yes
C(113) N(112) C(111) 120.0(9) yes
C(113) N(112) Pt 128.4(7) yes
C(111) N(112) Pt 111.5(6) yes
F(3) C(1) F(1) 107.9(11) yes
F(3) C(1) F(2) 108.4(10) yes
F(1) C(1) F(2) 106.9(10) yes
F(3) C(1) S 111.2(8) yes
F(1) C(1) S 110.7(9) yes
F(2) C(1) S 111.5(9) yes
N(1) C(2) C(3) 122.7(9) yes
C(2) C(3) C(4) 121.6(9) yes
C(3) C(4) C(5) 116.6(9) yes
C(3) C(4) C(41) 120.4(9) yes
C(5) C(4) C(41) 123.0(9) yes
C(14) C(5) C(4) 119.0(10) yes
C(14) C(5) C(6) 116.3(10) yes
C(4) C(5) C(6) 124.7(9) yes
C(7) C(6) C(5) 121.7(9) yes
C(6) C(7) C(8) 123.1(9) yes
C(13) C(8) C(9) 117.1(9) yes
C(13) C(8) C(7) 114.6(9) yes
C(9) C(8) C(7) 128.3(9) yes
C(8) C(9) C(10) 119.3(9) yes
C(8) C(9) C(91) 121.2(9) yes
C(10) C(9) C(91) 119.3(9) yes
C(9) C(10) C(11) 119.2(9) yes
N(12) C(11) C(111) 114.8(12) yes
N(12) C(11) C(10) 117.9(11) yes
C(111) C(11) C(10) 127.3(9) yes
N(12) C(13) C(8) 120.9(9) yes
N(12) C(13) C(14) 115.1(9) yes
C(8) C(13) C(14) 124.0(9) yes
C(5) C(14) C(13) 120.3(9) yes
C(5) C(14) N(1) 123.3(9) yes
C(13) C(14) N(1) 116.3(8) yes
C(116) C(111) N(112) 118.2(9) yes
C(116) C(111) C(11) 127.0(9) yes
N(112) C(111) C(11) 114.8(9) yes
N(112) C(113) C(114) 122.7(9) yes
C(115) C(114) C(113) 119.3(10) yes
C(114) C(115) C(116) 119.0(10) yes
C(115) C(116) C(111) 120.7(10) yes

loop_
_geom_bond_atom_site_label_1
_geom_bond_atom_site_label_2
_geom_bond_distance
_geom_bond_publ_flag
Pt N(12) 1.949(8) yes
Pt N(1) 2.013(8) yes
Pt N(112) 2.025(8) yes
Pt Cl 2.302(2) yes
S O(2) 1.416(7) yes
S O(3) 1.435(8) yes
S O(1) 1.440(7) yes
S C(1) 1.827(13) yes
F(1) C(1) 1.334(12) yes
F(2) C(1) 1.336(14) yes
F(3) C(1) 1.318(13) yes
N(1) C(2) 1.322(12) yes
N(1) C(14) 1.417(11) yes
N(12) C(11) 1.297(12) yes
N(12) C(13) 1.343(11) yes
N(112) C(113) 1.324(11) yes
N(112) C(111) 1.407(12) yes
C(2) C(3) 1.403(13) yes
C(3) C(4) 1.411(13) yes
C(4) C(5) 1.413(14) yes
C(4) C(41) 1.480(13) yes
C(5) C(14) 1.395(12) yes
C(5) C(6) 1.457(13) yes
C(6) C(7) 1.357(14) yes
C(7) C(8) 1.424(13) yes
C(8) C(13) 1.405(13) yes
C(8) C(9) 1.417(14) yes
C(9) C(10) 1.428(13) yes
C(9) C(91) 1.490(13) yes
C(10) C(11) 1.436(16) yes
C(11) C(111) 1.426(16) yes
C(13) C(14) 1.410(13) yes
C(111) C(116) 1.400(13) yes
C(113) C(114) 1.387(13) yes
C(114) C(115) 1.378(14) yes
C(115) C(116) 1.396(13) yes
